data_7206091
loop_
_publ_author_name
'Zouev, I.'
'Cao, Den-Ke'
'Sreevidya, T. V.'
'Telzhensky, M.'
'Botoshansky, M.'
'Kaftory, M.'

_publ_section_title
;
 Photodimerization of anthracene derivatives in their neat solid state
 and in solid molecular compounds
;
_journal_issue 13
_journal_name_full CrystEngComm
_journal_page_first 4376
_journal_paper_doi 10.1039/c0ce00739k
_journal_volume 13
_journal_year 2011
_chemical_formula_moiety 'C36 H32 O4'
_chemical_formula_sum 'C36 H32 O4'
_chemical_formula_weight 528.60
_chemical_name_systematic
;
9-carbopropoxy-anthracene dimer
;
_space_group_IT_number 2
_symmetry_cell_setting triclinic
_symmetry_space_group_name_Hall '-P 1'
_symmetry_space_group_name_H-M 'P -1'
_atom_sites_solution_hydrogens geom
_atom_sites_solution_primary direct
_atom_sites_solution_secondary difmap
_audit_creation_method SHELXL-97
_cell_angle_alpha 85.09(2)
_cell_angle_beta 70.74(2)
_cell_angle_gamma 69.22(2)
_cell_formula_units_Z 1
_cell_length_a 8.496(2)
_cell_length_b 9.220(2)
_cell_length_c 10.151(3)
_cell_measurement_reflns_used 7309
_cell_measurement_temperature 293(2)
_cell_measurement_theta_max 25.05
_cell_measurement_theta_min 2.13
_cell_volume 701.4(3)
_computing_cell_refinement 'Denzo SMN (Otwinowski & Minor, 1997)'
_computing_data_collection 'Collect (Nonius, 2000)'
_computing_data_reduction 'Denzo SMN (Otwinowski & Minor, 1997)'
_computing_molecular_graphics 'Ortep-3 for Windows (Farrugia, 1999)'
_computing_structure_refinement 'SHELXL-97 (Sheldrick, 1997)'
_computing_structure_solution 'SHELXS-97 (Sheldrick, 1990)'
_diffrn_ambient_temperature 293(2)
_diffrn_measured_fraction_theta_full 1.000
_diffrn_measured_fraction_theta_max 1.000
_diffrn_measurement_device_type 'Nonius KappaCCD'
_diffrn_measurement_method 'phi- and omega-scans'
_diffrn_radiation_monochromator graphite
_diffrn_radiation_source 'fine-focus sealed tube'
_diffrn_radiation_type MoK\a
_diffrn_radiation_wavelength 0.71073
_diffrn_reflns_av_R_equivalents 0.028
_diffrn_reflns_av_sigmaI/netI 0.0424
_diffrn_reflns_limit_h_max 10
_diffrn_reflns_limit_h_min 0
_diffrn_reflns_limit_k_max 10
_diffrn_reflns_limit_k_min -9
_diffrn_reflns_limit_l_max 12
_diffrn_reflns_limit_l_min -11
_diffrn_reflns_number 7309
_diffrn_reflns_theta_full 25.05
_diffrn_reflns_theta_max 25.05
_diffrn_reflns_theta_min 2.13
_diffrn_standards_number 0
_exptl_absorpt_coefficient_mu 0.080
_exptl_absorpt_correction_type none
_exptl_crystal_colour colourless
_exptl_crystal_density_diffrn 1.252
_exptl_crystal_density_method 'not measured'
_exptl_crystal_description prism
_exptl_crystal_F_000 280
_exptl_crystal_size_max 0.20
_exptl_crystal_size_mid 0.10
_exptl_crystal_size_min 0.04
_refine_diff_density_max 0.138
_refine_diff_density_min -0.221
_refine_diff_density_rms 0.048
_refine_ls_extinction_method none
_refine_ls_goodness_of_fit_ref 0.883
_refine_ls_hydrogen_treatment constr
_refine_ls_matrix_type full
_refine_ls_number_parameters 181
_refine_ls_number_reflns 2468
_refine_ls_number_restraints 0
_refine_ls_restrained_S_all 0.883
_refine_ls_R_factor_all 0.0682
_refine_ls_R_factor_gt 0.0441
_refine_ls_shift/su_max 0.000
_refine_ls_shift/su_mean 0.000
_refine_ls_structure_factor_coef Fsqd
_refine_ls_weighting_details 'calc w=1/[\s^2^(Fo^2^)+(0.1000P)^2^+0.0000P] where P=(Fo^2^+2Fc^2^)/3'
_refine_ls_weighting_scheme calc
_refine_ls_wR_factor_gt 0.1208
_refine_ls_wR_factor_ref 0.1317
_reflns_number_gt 1727
_reflns_number_total 2468
_reflns_threshold_expression >2sigma(I)
_cod_data_source_file c0ce00739k.txt
_cod_data_source_block (4d)
_cod_depositor_comments
;
The following automatic conversions were performed:

'_symmetry_cell_setting' value 'Triclinic' changed to 'triclinic'
according to /home/saulius/struct/CIF-dictionaries/cif_core.dic
dictionary named 'cif_core.dic' version 2.4.1 from 2010-06-29.

Automatic conversion script
Id: cif_fix_values 1715 2011-07-08 13:25:40Z adriana 
;
_cod_original_sg_symbol_H-M P-1
_cod_database_code 7206091

loop_
_symmetry_equiv_pos_as_xyz
'x, y, z'
'-x, -y, -z'

loop_
_atom_site_label
_atom_site_type_symbol
_atom_site_fract_x
_atom_site_fract_y
_atom_site_fract_z
_atom_site_U_iso_or_equiv
_atom_site_adp_type
_atom_site_occupancy
_atom_site_symmetry_multiplicity
_atom_site_calc_flag
_atom_site_refinement_flags
_atom_site_disorder_assembly
_atom_site_disorder_group
O1 O 0.68425(17) 0.34186(17) 0.79714(13) 0.0546(4) Uani 1 1 d . . .
O2 O 0.84923(15) 0.40438(14) 0.89882(11) 0.0404(3) Uani 1 1 d . . .
C1 C 0.9100(2) 0.44795(18) 0.65738(16) 0.0289(4) Uani 1 1 d . . .
C2 C 1.1091(2) 0.35424(18) 0.62701(16) 0.0304(4) Uani 1 1 d . . .
C3 C 1.1743(2) 0.2117(2) 0.68352(19) 0.0401(4) Uani 1 1 d . . .
H3 H 1.0957 0.1676 0.7436 0.048 Uiso 1 1 d R . .
C4 C 1.3554(2) 0.1349(2) 0.6511(2) 0.0491(5) Uani 1 1 d . . .
H4 H 1.3980 0.0399 0.6900 0.059 Uiso 1 1 d R . .
C5 C 1.4728(2) 0.1986(2) 0.5613(2) 0.0498(5) Uani 1 1 d . . .
H5 H 1.5946 0.1474 0.5411 0.060 Uiso 1 1 d R . .
C6 C 1.4101(2) 0.3378(2) 0.50172(19) 0.0397(4) Uani 1 1 d . . .
H6 H 1.4899 0.3791 0.4393 0.048 Uiso 1 1 d R . .
C7 C 1.2281(2) 0.41702(19) 0.53391(16) 0.0307(4) Uani 1 1 d . . .
C8 C 1.1534(2) 0.57074(19) 0.47176(16) 0.0318(4) Uani 1 1 d . . .
H8 H 1.2448 0.6141 0.4325 0.038 Uiso 1 1 d R . .
C9 C 1.0053(2) 0.67773(19) 0.58756(16) 0.0316(4) Uani 1 1 d . . .
C10 C 0.9886(2) 0.8312(2) 0.60353(18) 0.0400(4) Uani 1 1 d . . .
H10 H 1.0726 0.8697 0.5432 0.048 Uiso 1 1 d R . .
C11 C 0.8483(3) 0.9273(2) 0.7082(2) 0.0491(5) Uani 1 1 d . . .
H11 H 0.8379 1.0299 0.7183 0.059 Uiso 1 1 d R . .
C12 C 0.7242(3) 0.8702(2) 0.7977(2) 0.0494(5) Uani 1 1 d . . .
H12 H 0.6283 0.9352 0.8670 0.059 Uiso 1 1 d R . .
C13 C 0.7410(2) 0.7167(2) 0.78480(18) 0.0408(4) Uani 1 1 d . . .
H13 H 0.6572 0.6788 0.8464 0.049 Uiso 1 1 d R . .
C14 C 0.8819(2) 0.61872(18) 0.68077(16) 0.0302(4) Uani 1 1 d . . .
C15 C 0.8002(2) 0.39067(19) 0.78980(17) 0.0334(4) Uani 1 1 d . . .
C16 C 0.7490(2) 0.3700(2) 1.03782(17) 0.0468(5) Uani 1 1 d . . .
H16 H 0.6230 0.4027 1.0460 0.056 Uiso 1 1 calc R . .
C17 C 0.7712(3) 0.4659(3) 1.1368(2) 0.0782(8) Uani 1 1 d . . .
H17A H 0.7191 0.5739 1.1205 0.094 Uiso 1 1 d R . .
H17B H 0.8957 0.4409 1.1216 0.094 Uiso 1 1 d R . .
H17C H 0.7139 0.4448 1.2313 0.094 Uiso 1 1 d R . .
C18 C 0.8171(4) 0.1996(3) 1.0605(3) 0.1004(10) Uani 1 1 d . . .
H18A H 0.7894 0.1448 1.0000 0.120 Uiso 1 1 d R . .
H18B H 0.7629 0.1792 1.1559 0.120 Uiso 1 1 d R . .
H18C H 0.9437 0.1654 1.0397 0.120 Uiso 1 1 d R . .

loop_
_atom_site_aniso_label
_atom_site_aniso_U_11
_atom_site_aniso_U_22
_atom_site_aniso_U_33
_atom_site_aniso_U_23
_atom_site_aniso_U_13
_atom_site_aniso_U_12
O1 0.0618(9) 0.0812(11) 0.0406(8) 0.0106(7) -0.0170(7) -0.0491(8)
O2 0.0421(7) 0.0583(9) 0.0261(6) 0.0069(5) -0.0108(5) -0.0248(6)
C1 0.0317(8) 0.0304(9) 0.0251(9) 0.0011(7) -0.0094(7) -0.0110(7)
C2 0.0331(8) 0.0328(9) 0.0261(8) -0.0021(7) -0.0116(7) -0.0101(7)
C3 0.0451(10) 0.0352(10) 0.0398(10) 0.0036(8) -0.0162(8) -0.0119(8)
C4 0.0477(11) 0.0372(11) 0.0570(13) 0.0052(9) -0.0244(10) -0.0022(9)
C5 0.0345(9) 0.0467(12) 0.0622(13) -0.0020(10) -0.0192(9) -0.0027(9)
C6 0.0324(9) 0.0460(11) 0.0399(10) -0.0038(8) -0.0105(8) -0.0126(8)
C7 0.0324(8) 0.0341(9) 0.0272(9) -0.0037(7) -0.0117(7) -0.0103(7)
C8 0.0342(8) 0.0364(10) 0.0290(9) 0.0022(7) -0.0117(7) -0.0159(7)
C9 0.0381(9) 0.0328(9) 0.0281(9) 0.0007(7) -0.0160(7) -0.0120(7)
C10 0.0512(11) 0.0350(10) 0.0388(10) 0.0025(8) -0.0169(8) -0.0188(9)
C11 0.0666(13) 0.0310(10) 0.0505(12) -0.0045(9) -0.0215(10) -0.0139(9)
C12 0.0532(11) 0.0382(11) 0.0457(12) -0.0118(9) -0.0113(9) -0.0040(9)
C13 0.0374(10) 0.0426(11) 0.0379(10) -0.0031(8) -0.0092(8) -0.0104(8)
C14 0.0331(8) 0.0321(9) 0.0271(9) 0.0002(7) -0.0130(7) -0.0102(7)
C15 0.0333(9) 0.0343(10) 0.0315(9) 0.0000(7) -0.0093(7) -0.0113(8)
C16 0.0459(11) 0.0653(13) 0.0278(10) 0.0082(9) -0.0074(8) -0.0232(10)
C17 0.0912(18) 0.124(2) 0.0324(12) -0.0053(13) -0.0110(12) -0.0586(17)
C18 0.145(3) 0.079(2) 0.0668(18) 0.0330(15) -0.0322(18) -0.0341(19)

loop_
_atom_type_symbol
_atom_type_description
_atom_type_scat_dispersion_real
_atom_type_scat_dispersion_imag
_atom_type_scat_source
C C 0.0033 0.0016 'International Tables Vol C Tables 4.2.6.8 and 6.1.1.4'
H H 0.0000 0.0000 'International Tables Vol C Tables 4.2.6.8 and 6.1.1.4'
O O 0.0106 0.0060 'International Tables Vol C Tables 4.2.6.8 and 6.1.1.4'

loop_
_geom_angle_atom_site_label_1
_geom_angle_atom_site_label_2
_geom_angle_atom_site_label_3
_geom_angle
_geom_angle_site_symmetry_1
_geom_angle_site_symmetry_3
_geom_angle_publ_flag
C15 O2 C16 119.14(14) . . ?
C15 C1 C14 109.20(13) . . ?
C15 C1 C2 109.98(14) . . ?
C14 C1 C2 107.80(12) . . ?
C15 C1 C8 109.02(13) . 2_766 ?
C14 C1 C8 110.30(12) . 2_766 ?
C2 C1 C8 110.53(13) . 2_766 ?
C3 C2 C7 119.29(15) . . ?
C3 C2 C1 123.98(14) . . ?
C7 C2 C1 116.71(15) . . ?
C2 C3 C4 120.42(17) . . ?
C2 C3 H3 119.8 . . ?
C4 C3 H3 119.8 . . ?
C5 C4 C3 120.22(18) . . ?
C5 C4 H4 119.9 . . ?
C3 C4 H4 119.9 . . ?
C4 C5 C6 119.99(17) . . ?
C4 C5 H5 119.9 . . ?
C6 C5 H5 120.1 . . ?
C5 C6 C7 120.50(16) . . ?
C5 C6 H6 119.7 . . ?
C7 C6 H6 119.8 . . ?
C6 C7 C2 119.55(16) . . ?
C6 C7 C8 122.28(15) . . ?
C2 C7 C8 118.17(14) . . ?
C9 C8 C7 108.02(13) . . ?
C9 C8 C1 112.63(13) . 2_766 ?
C7 C8 C1 112.40(13) . 2_766 ?
C9 C8 H8 109.6 . . ?
C7 C8 H8 109.3 . . ?
C1 C8 H8 104.8 2_766 . ?
C10 C9 C14 119.63(16) . . ?
C10 C9 C8 122.20(16) . . ?
C14 C9 C8 118.18(15) . . ?
C11 C10 C9 120.66(17) . . ?
C11 C10 H10 119.7 . . ?
C9 C10 H10 119.7 . . ?
C12 C11 C10 119.66(18) . . ?
C12 C11 H11 120.2 . . ?
C10 C11 H11 120.2 . . ?
C11 C12 C13 120.35(18) . . ?
C11 C12 H12 119.8 . . ?
C13 C12 H12 119.8 . . ?
C12 C13 C14 120.58(17) . . ?
C12 C13 H13 119.7 . . ?
C14 C13 H13 119.7 . . ?
C13 C14 C9 119.09(16) . . ?
C13 C14 C1 124.24(15) . . ?
C9 C14 C1 116.65(14) . . ?
O1 C15 O2 123.64(16) . . ?
O1 C15 C1 125.71(15) . . ?
O2 C15 C1 110.64(13) . . ?
O2 C16 C18 109.99(18) . . ?
O2 C16 C17 105.23(16) . . ?
C18 C16 C17 113.4(2) . . ?
O2 C16 H16 109.4 . . ?
C18 C16 H16 109.4 . . ?
C17 C16 H16 109.4 . . ?
C16 C17 H17A 109.4 . . ?
C16 C17 H17B 109.0 . . ?
H17A C17 H17B 109.5 . . ?
C16 C17 H17C 109.9 . . ?
H17A C17 H17C 109.5 . . ?
H17B C17 H17C 109.5 . . ?
C16 C18 H18A 109.6 . . ?
C16 C18 H18B 109.8 . . ?
H18A C18 H18B 109.5 . . ?
C16 C18 H18C 109.1 . . ?
H18A C18 H18C 109.5 . . ?
H18B C18 H18C 109.5 . . ?

loop_
_geom_bond_atom_site_label_1
_geom_bond_atom_site_label_2
_geom_bond_distance
_geom_bond_site_symmetry_2
_geom_bond_publ_flag
O1 C15 1.200(2) . ?
O2 C15 1.334(2) . ?
O2 C16 1.463(2) . ?
C1 C15 1.535(2) . ?
C1 C14 1.534(2) . ?
C1 C2 1.539(3) . ?
C1 C8 1.615(2) 2_766 ?
C2 C3 1.388(2) . ?
C2 C7 1.394(2) . ?
C3 C4 1.381(3) . ?
C3 H3 0.9300 . ?
C4 C5 1.377(3) . ?
C4 H4 0.9301 . ?
C5 C6 1.375(3) . ?
C5 H5 0.9300 . ?
C6 C7 1.392(3) . ?
C6 H6 0.9300 . ?
C7 C8 1.511(2) . ?
C8 C9 1.510(2) . ?
C8 C1 1.615(2) 2_766 ?
C8 H8 0.9546 . ?
C9 C10 1.389(3) . ?
C9 C14 1.398(2) . ?
C10 C11 1.383(3) . ?
C10 H10 0.9300 . ?
C11 C12 1.376(3) . ?
C11 H11 0.9300 . ?
C12 C13 1.385(3) . ?
C12 H12 0.9300 . ?
C13 C14 1.388(2) . ?
C13 H13 0.9300 . ?
C16 C18 1.496(3) . ?
C16 C17 1.491(3) . ?
C16 H16 0.9800 . ?
C17 H17A 0.9600 . ?
C17 H17B 0.9600 . ?
C17 H17C 0.9599 . ?
C18 H18A 0.9599 . ?
C18 H18B 0.9600 . ?
C18 H18C 0.9601 . ?
